data_4346097
loop_
_publ_author_name
'Bortoluzzi, Marco'
'Hayatifar, Mohammad'
'Marchetti, Fabio'
'Pampaloni, Guido'
'Zacchini, Stefano'

_publ_section_title
;
 Synthesis of \a-amino acidato derivatives of niobium and tantalum
 pentahalides and their conversion into iminium salts.
;
_journal_issue 8
_journal_name_full 'Inorganic chemistry'
_journal_page_first 4047
_journal_page_last 4055
_journal_paper_doi 10.1021/acs.inorgchem.5b00286
_journal_volume 54
_journal_year 2015
_chemical_formula_sum 'C10 H14 Br6 N Nb'
_chemical_formula_weight 720.59
_space_group_IT_number 29
_space_group_name_Hall 'P 2c -2ac'
_space_group_name_H-M_alt 'P c a 21'
_symmetry_cell_setting orthorhombic
_symmetry_space_group_name_H-M 'P c a 21'
_atom_sites_solution_hydrogens geom
_atom_sites_solution_primary direct
_atom_sites_solution_secondary difmap
_audit_creation_method SHELXL-97
_cell_angle_alpha 90.00
_cell_angle_beta 90.00
_cell_angle_gamma 90.00
_cell_formula_units_Z 12
_cell_length_a 42.613(14)
_cell_length_b 7.231(2)
_cell_length_c 16.799(5)
_cell_measurement_reflns_used 6776
_cell_measurement_temperature 100(2)
_cell_measurement_theta_max 25.6305
_cell_measurement_theta_min 2.3895
_cell_volume 5176(3)
_computing_cell_refinement 'APEX2 (Bruker AXS, 2006)'
_computing_data_collection 'APEX2 (Bruker AXS, 2006)'
_computing_data_reduction 'SAINT (Bruker AXS, 2004)'
_computing_molecular_graphics 'ORTEPII (Johnson, 1996)'
_computing_publication_material 'XCIF (Bruker AXS, 2001)'
_computing_structure_refinement 'SHELXL-97 (Sheldrick, 1997)'
_computing_structure_solution 'SHELXS-97 (Sheldrick, 1990)'
_diffrn_ambient_temperature 100(2)
_diffrn_measured_fraction_theta_full 0.972
_diffrn_measured_fraction_theta_max 0.972
_diffrn_measurement_device_type 'CCD area detector'
_diffrn_measurement_method 'phi and omega scans'
_diffrn_radiation_monochromator graphite
_diffrn_radiation_source 'fine-focus sealed tube'
_diffrn_radiation_type MoK\a
_diffrn_radiation_wavelength 0.71073
_diffrn_reflns_av_R_equivalents 0.0929
_diffrn_reflns_av_unetI/netI 0.0701
_diffrn_reflns_limit_h_max 50
_diffrn_reflns_limit_h_min -50
_diffrn_reflns_limit_k_max 8
_diffrn_reflns_limit_k_min -8
_diffrn_reflns_limit_l_max 19
_diffrn_reflns_limit_l_min -19
_diffrn_reflns_number 44185
_diffrn_reflns_theta_full 25.03
_diffrn_reflns_theta_max 25.03
_diffrn_reflns_theta_min 1.54
_exptl_absorpt_coefficient_mu 14.576
_exptl_absorpt_correction_T_max 0.3235
_exptl_absorpt_correction_T_min 0.1789
_exptl_absorpt_correction_type empirical
_exptl_absorpt_process_details
; 
 Data were corrected for Lorentz polarization and absorption
 effects (empirical absorption correction SADABS).
 R(int) =  0.1328 (selected reflections only, before parameter refinement)
 R(int) =  0.0674 (selected reflections only, after parameter refinement)
;
_exptl_crystal_colour red
_exptl_crystal_density_diffrn 2.774
_exptl_crystal_density_method 'not measured'
_exptl_crystal_description needle
_exptl_crystal_F_000 3984
_exptl_crystal_size_max 0.18
_exptl_crystal_size_mid 0.12
_exptl_crystal_size_min 0.10
_refine_diff_density_max 1.441
_refine_diff_density_min -4.452
_refine_diff_density_rms 0.275
_refine_ls_abs_structure_details 'Flack H D (1983), Acta Cryst. A39, 876-881'
_refine_ls_abs_structure_Flack 0.49(2)
_refine_ls_extinction_method none
_refine_ls_goodness_of_fit_ref 1.025
_refine_ls_hydrogen_treatment constr
_refine_ls_matrix_type full
_refine_ls_number_parameters 488
_refine_ls_number_reflns 8820
_refine_ls_number_restraints 397
_refine_ls_restrained_S_all 1.006
_refine_ls_R_factor_all 0.1014
_refine_ls_R_factor_gt 0.0669
_refine_ls_shift/su_max 0.000
_refine_ls_shift/su_mean 0.000
_refine_ls_structure_factor_coef Fsqd
_refine_ls_weighting_details 'calc w=1/[\s^2^(Fo^2^)+(0.0899P)^2^+25.9840P] where P=(Fo^2^+2Fc^2^)/3'
_refine_ls_weighting_scheme calc
_refine_ls_wR_factor_gt 0.1516
_refine_ls_wR_factor_ref 0.1672
_reflns_number_gt 6375
_reflns_number_total 8820
_reflns_threshold_expression >2sigma(I)
_cod_data_source_file ic5b00286_si_003.cif
_cod_data_source_block 3
_cod_original_sg_symbol_H-M Pca2(1)
_cod_database_code 4346097

loop_
_symmetry_equiv_pos_as_xyz
'x, y, z'
'-x, -y, z+1/2'
'x+1/2, -y, z'
'-x+1/2, y, z+1/2'

loop_
_atom_site_label
_atom_site_type_symbol
_atom_site_fract_x
_atom_site_fract_y
_atom_site_fract_z
_atom_site_U_iso_or_equiv
_atom_site_adp_type
_atom_site_occupancy
_atom_site_symmetry_multiplicity
_atom_site_calc_flag
_atom_site_refinement_flags
Br1 Br 0.46623(4) 0.4616(3) 0.77340(11) 0.0268(4) Uani 1 1 d .
Br2 Br 0.44591(4) -0.0079(3) 0.76309(12) 0.0288(4) Uani 1 1 d .
Br3 Br 0.42135(5) 0.2976(4) 0.61169(15) 0.0487(7) Uani 1 1 d .
Br4 Br 0.40973(5) 0.2822(3) 0.90463(13) 0.0429(6) Uani 1 1 d .
Br5 Br 0.38638(4) 0.5863(3) 0.75230(13) 0.0316(4) Uani 1 1 d .
Br6 Br 0.36578(4) 0.1152(3) 0.74373(13) 0.0326(5) Uani 1 1 d .
Br7 Br 0.30225(4) 0.6922(2) 0.75479(13) 0.0261(4) Uani 1 1 d .
Br8 Br 0.27935(4) 1.1621(3) 0.76090(14) 0.0338(5) Uani 1 1 d .
Br9 Br 0.24873(5) 0.8515(3) 0.89719(13) 0.0379(6) Uani 1 1 d .
Br10 Br 0.25698(5) 0.8808(4) 0.60274(13) 0.0440(6) Uani 1 1 d .
Br11 Br 0.20044(4) 1.0275(2) 0.74220(12) 0.0266(4) Uani 1 1 d .
Br12 Br 0.22215(4) 0.5639(2) 0.73941(13) 0.0240(4) Uani 1 1 d .
Br13 Br 0.13373(4) 0.4600(3) 0.75606(15) 0.0485(6) Uani 1 1 d .
Br14 Br 0.11070(4) -0.0023(3) 0.77440(13) 0.0407(6) Uani 1 1 d .
Br15 Br 0.08371(4) 0.2607(4) 0.61126(13) 0.0409(6) Uani 1 1 d .
Br16 Br 0.03104(4) 0.1316(3) 0.76283(13) 0.0380(5) Uani 1 1 d .
Br17 Br 0.08057(5) 0.3281(4) 0.90641(13) 0.0443(6) Uani 1 1 d .
Br18 Br 0.05449(4) 0.5950(3) 0.74222(15) 0.0423(5) Uani 1 1 d .
C1 C 0.1681(5) 0.286(3) 0.5715(13) 0.045(4) Uani 1 1 d U
H1A H 0.1462 0.2960 0.5540 0.068 Uiso 1 1 calc R
H1B H 0.1717 0.3719 0.6158 0.068 Uiso 1 1 calc R
H1C H 0.1723 0.1595 0.5891 0.068 Uiso 1 1 calc R
C2 C 0.1726(4) 0.384(3) 0.4289(11) 0.027(4) Uani 1 1 d U
H2A H 0.1499 0.3745 0.4376 0.041 Uiso 1 1 calc R
H2B H 0.1788 0.2985 0.3864 0.041 Uiso 1 1 calc R
H2C H 0.1780 0.5106 0.4135 0.041 Uiso 1 1 calc R
C3 C 0.2198(5) 0.326(3) 0.5200(12) 0.035(3) Uani 1 1 d U
H3 H 0.2261 0.2922 0.5722 0.043 Uiso 1 1 calc R
C4 C 0.2429(4) 0.365(3) 0.4639(12) 0.034(2) Uani 1 1 d U
H4A H 0.2396 0.4924 0.4438 0.041 Uiso 1 1 calc R
H4B H 0.2403 0.2797 0.4183 0.041 Uiso 1 1 calc R
C5 C 0.2770(5) 0.349(3) 0.4942(12) 0.032(2) Uani 1 1 d U
C6 C 0.2960(4) 0.284(3) 0.4322(12) 0.032(2) Uani 1 1 d U
H6 H 0.2871 0.2458 0.3830 0.038 Uiso 1 1 calc R
C7 C 0.3274(5) 0.277(3) 0.4443(12) 0.034(3) Uani 1 1 d U
H7 H 0.3409 0.2417 0.4020 0.041 Uiso 1 1 calc R
C8 C 0.3408(5) 0.325(3) 0.5220(12) 0.035(3) Uani 1 1 d U
H8 H 0.3627 0.3278 0.5326 0.041 Uiso 1 1 calc R
C9 C 0.3178(4) 0.365(3) 0.5788(13) 0.034(3) Uani 1 1 d U
H9 H 0.3248 0.3749 0.6323 0.041 Uiso 1 1 calc R
C10 C 0.2892(5) 0.389(3) 0.5669(12) 0.033(2) Uani 1 1 d U
H10 H 0.2761 0.4351 0.6082 0.039 Uiso 1 1 calc R
C11 C 0.0095(4) 0.721(2) 0.4546(10) 0.018(3) Uani 1 1 d U
H11A H -0.0134 0.7159 0.4608 0.027 Uiso 1 1 calc R
H11B H 0.0175 0.5977 0.4421 0.027 Uiso 1 1 calc R
H11C H 0.0148 0.8064 0.4112 0.027 Uiso 1 1 calc R
C12 C 0.0021(4) 0.821(2) 0.5954(10) 0.021(3) Uani 1 1 d U
H12A H -0.0196 0.7986 0.5787 0.031 Uiso 1 1 calc R
H12B H 0.0043 0.9492 0.6131 0.031 Uiso 1 1 calc R
H12C H 0.0074 0.7372 0.6394 0.031 Uiso 1 1 calc R
C13 C 0.0535(3) 0.807(2) 0.5360(10) 0.017(2) Uani 1 1 d U
H13 H 0.0611 0.8487 0.5860 0.020 Uiso 1 1 calc R
C14 C 0.0775(3) 0.770(2) 0.4692(10) 0.018(2) Uani 1 1 d U
H14A H 0.0752 0.6396 0.4516 0.021 Uiso 1 1 calc R
H14B H 0.0725 0.8498 0.4232 0.021 Uiso 1 1 calc R
C15 C 0.1105(4) 0.801(2) 0.4921(9) 0.019(2) Uani 1 1 d U
C16 C 0.1316(4) 0.851(2) 0.4338(11) 0.019(2) Uani 1 1 d U
H16 H 0.1242 0.8768 0.3816 0.023 Uiso 1 1 calc R
C17 C 0.1653(4) 0.866(2) 0.4514(10) 0.020(2) Uani 1 1 d U
H17 H 0.1799 0.9037 0.4117 0.024 Uiso 1 1 calc R
C18 C 0.1748(4) 0.824(2) 0.5255(11) 0.022(2) Uani 1 1 d U
H18 H 0.1966 0.8327 0.5372 0.026 Uiso 1 1 calc R
C19 C 0.1541(4) 0.767(2) 0.5879(10) 0.021(2) Uani 1 1 d U
H19 H 0.1615 0.7402 0.6399 0.026 Uiso 1 1 calc R
C20 C 0.1231(4) 0.754(2) 0.5684(10) 0.020(2) Uani 1 1 d U
H20 H 0.1090 0.7118 0.6082 0.024 Uiso 1 1 calc R
C21 C 0.1658(4) 0.768(3) -0.0796(11) 0.027(4) Uani 1 1 d U
H21A H 0.1874 0.7891 -0.0614 0.040 Uiso 1 1 calc R
H21B H 0.1607 0.8561 -0.1220 0.040 Uiso 1 1 calc R
H21C H 0.1639 0.6415 -0.1000 0.040 Uiso 1 1 calc R
C22 C 0.1561(4) 0.848(3) 0.0632(11) 0.030(4) Uani 1 1 d U
H22A H 0.1790 0.8582 0.0590 0.045 Uiso 1 1 calc R
H22B H 0.1508 0.7549 0.1034 0.045 Uiso 1 1 calc R
H22C H 0.1473 0.9677 0.0788 0.045 Uiso 1 1 calc R
C23 C 0.1141(4) 0.776(3) -0.0200(11) 0.024(2) Uani 1 1 d U
H23 H 0.1061 0.7354 -0.0698 0.029 Uiso 1 1 calc R
C24 C 0.0920(4) 0.816(2) 0.0452(10) 0.021(2) Uani 1 1 d U
H24A H 0.0943 0.9474 0.0607 0.025 Uiso 1 1 calc R
H24B H 0.0977 0.7394 0.0919 0.025 Uiso 1 1 calc R
C25 C 0.0566(4) 0.777(2) 0.0226(10) 0.019(2) Uani 1 1 d U
C26 C 0.0444(4) 0.827(2) -0.0522(11) 0.021(2) Uani 1 1 d U
H26 H 0.0581 0.8740 -0.0919 0.026 Uiso 1 1 calc R
C27 C 0.0122(4) 0.808(2) -0.0694(11) 0.023(2) Uani 1 1 d U
H27 H 0.0041 0.8423 -0.1200 0.027 Uiso 1 1 calc R
C28 C -0.0076(4) 0.739(3) -0.0108(10) 0.025(2) Uani 1 1 d U
H28 H -0.0290 0.7148 -0.0226 0.030 Uiso 1 1 calc R
C29 C 0.0037(4) 0.706(3) 0.0627(11) 0.024(2) Uani 1 1 d U
H29 H -0.0101 0.6760 0.1052 0.029 Uiso 1 1 calc R
C30 C 0.0353(4) 0.715(2) 0.0752(11) 0.022(2) Uani 1 1 d U
H30 H 0.0429 0.6743 0.1254 0.027 Uiso 1 1 calc R
N1 N 0.1895(4) 0.335(2) 0.5038(10) 0.032(3) Uani 1 1 d U
N2 N 0.0235(3) 0.7861(19) 0.5277(8) 0.016(2) Uani 1 1 d U
N3 N 0.1436(3) 0.794(2) -0.0111(9) 0.026(2) Uani 1 1 d U
Nb1 Nb 0.41587(3) 0.2890(2) 0.75847(11) 0.0170(3) Uani 1 1 d .
Nb2 Nb 0.25178(3) 0.86204(19) 0.74928(9) 0.0103(3) Uani 1 1 d .
Nb3 Nb 0.08232(4) 0.2954(3) 0.75926(11) 0.0229(4) Uani 1 1 d .

loop_
_atom_site_aniso_label
_atom_site_aniso_U_11
_atom_site_aniso_U_22
_atom_site_aniso_U_33
_atom_site_aniso_U_23
_atom_site_aniso_U_13
_atom_site_aniso_U_12
Br1 0.0162(8) 0.0406(13) 0.0237(11) 0.0054(8) -0.0038(7) -0.0046(7)
Br2 0.0193(8) 0.0391(12) 0.0279(11) 0.0024(9) 0.0008(8) 0.0046(7)
Br3 0.0394(13) 0.070(2) 0.0366(15) 0.0030(11) -0.0002(10) -0.0100(11)
Br4 0.0344(11) 0.0672(19) 0.0270(13) 0.0032(11) -0.0016(10) -0.0060(10)
Br5 0.0207(8) 0.0438(12) 0.0304(11) 0.0055(10) 0.0018(9) 0.0094(7)
Br6 0.0188(9) 0.0512(13) 0.0279(11) 0.0106(10) -0.0058(8) -0.0076(8)
Br7 0.0190(8) 0.0250(10) 0.0343(11) -0.0050(9) -0.0007(9) 0.0073(6)
Br8 0.0241(9) 0.0300(12) 0.0475(14) 0.0022(10) 0.0030(10) -0.0054(7)
Br9 0.0316(11) 0.0588(16) 0.0232(12) -0.0025(10) 0.0003(9) -0.0023(9)
Br10 0.0350(11) 0.0707(19) 0.0261(13) 0.0029(11) 0.0066(9) 0.0048(11)
Br11 0.0214(9) 0.0283(11) 0.0301(11) -0.0064(9) -0.0017(8) 0.0047(7)
Br12 0.0196(8) 0.0095(9) 0.0431(12) -0.0049(8) -0.0002(8) -0.0046(6)
Br13 0.0285(10) 0.0813(18) 0.0356(13) 0.0172(12) -0.0051(10) -0.0186(10)
Br14 0.0207(9) 0.0539(15) 0.0474(15) 0.0146(11) 0.0038(10) 0.0021(9)
Br15 0.0294(11) 0.0715(17) 0.0217(12) 0.0040(10) -0.0012(9) -0.0134(11)
Br16 0.0199(9) 0.0623(15) 0.0318(12) 0.0071(11) -0.0026(9) -0.0107(8)
Br17 0.0436(13) 0.0665(17) 0.0227(13) -0.0033(10) 0.0014(10) -0.0227(11)
Br18 0.0299(10) 0.0511(14) 0.0459(14) 0.0012(11) 0.0043(11) -0.0022(9)
C1 0.050(7) 0.037(7) 0.049(7) 0.002(6) -0.004(6) 0.006(6)
C2 0.027(6) 0.019(6) 0.035(7) -0.001(6) -0.001(5) -0.005(5)
C3 0.038(4) 0.027(4) 0.042(4) -0.005(4) -0.003(4) 0.001(4)
C4 0.037(4) 0.026(4) 0.040(4) -0.003(4) -0.002(4) -0.002(4)
C5 0.035(4) 0.023(4) 0.037(4) -0.002(3) -0.001(3) -0.003(4)
C6 0.038(4) 0.024(4) 0.034(4) -0.001(4) -0.002(4) -0.001(4)
C7 0.040(4) 0.026(4) 0.036(4) -0.001(4) 0.001(4) 0.001(4)
C8 0.039(4) 0.026(4) 0.039(4) 0.001(4) -0.003(4) -0.002(4)
C9 0.041(4) 0.025(4) 0.037(4) 0.000(4) -0.004(4) -0.003(4)
C10 0.039(4) 0.023(4) 0.036(4) 0.001(4) 0.002(4) -0.004(4)
C11 0.020(6) 0.013(6) 0.021(6) -0.003(5) 0.001(5) 0.001(5)
C12 0.021(6) 0.018(6) 0.023(6) -0.001(5) 0.000(5) 0.004(5)
C13 0.013(4) 0.021(4) 0.015(4) -0.001(4) 0.004(3) 0.003(4)
C14 0.016(4) 0.022(4) 0.015(4) -0.001(4) 0.002(3) 0.002(4)
C15 0.018(3) 0.019(4) 0.019(4) 0.000(3) 0.002(3) 0.001(3)
C16 0.020(4) 0.017(4) 0.020(4) -0.001(4) 0.004(4) 0.003(4)
C17 0.020(4) 0.019(4) 0.023(4) -0.002(4) 0.008(4) 0.001(4)
C18 0.020(4) 0.021(4) 0.025(4) -0.001(4) 0.002(4) 0.001(4)
C19 0.020(4) 0.021(4) 0.022(4) 0.000(4) 0.001(4) 0.002(4)
C20 0.021(4) 0.020(4) 0.020(4) 0.001(4) 0.001(4) 0.003(4)
C21 0.024(6) 0.025(6) 0.032(7) 0.003(6) -0.001(5) 0.004(5)
C22 0.023(6) 0.029(7) 0.037(7) 0.006(6) -0.008(5) 0.001(5)
C23 0.021(4) 0.026(4) 0.026(4) 0.004(4) 0.000(4) 0.006(4)
C24 0.019(4) 0.022(4) 0.022(4) 0.001(4) 0.002(4) 0.006(4)
C25 0.019(3) 0.019(4) 0.020(4) 0.001(3) 0.000(3) 0.005(3)
C26 0.023(4) 0.020(4) 0.021(4) 0.002(4) 0.000(4) 0.008(4)
C27 0.024(4) 0.019(4) 0.025(4) 0.001(4) -0.005(4) 0.007(4)
C28 0.026(4) 0.021(4) 0.028(4) -0.001(4) -0.001(4) 0.005(4)
C29 0.025(4) 0.020(4) 0.026(4) -0.002(4) 0.004(4) 0.003(4)
C30 0.024(4) 0.020(4) 0.024(4) 0.001(4) 0.002(4) 0.005(4)
N1 0.032(4) 0.025(4) 0.041(5) -0.008(4) -0.004(4) 0.004(4)
N2 0.014(4) 0.016(4) 0.018(4) 0.000(4) 0.001(3) 0.006(4)
N3 0.021(4) 0.026(4) 0.029(4) 0.006(4) -0.004(4) 0.006(4)
Nb1 0.0088(6) 0.0295(8) 0.0126(7) 0.0049(6) -0.0008(5) -0.0005(5)
Nb2 0.0082(6) 0.0138(8) 0.0089(7) -0.0017(6) 0.0014(6) -0.0002(5)
Nb3 0.0123(6) 0.0434(10) 0.0131(8) 0.0084(7) -0.0019(6) -0.0097(6)

loop_
_atom_type_symbol
_atom_type_description
_atom_type_scat_dispersion_real
_atom_type_scat_dispersion_imag
_atom_type_scat_source
C C 0.0033 0.0016 'International Tables Vol C Tables 4.2.6.8 and 6.1.1.4'
H H 0.0000 0.0000 'International Tables Vol C Tables 4.2.6.8 and 6.1.1.4'
N N 0.0061 0.0033 'International Tables Vol C Tables 4.2.6.8 and 6.1.1.4'
Br Br -0.2901 2.4595 'International Tables Vol C Tables 4.2.6.8 and 6.1.1.4'
Nb Nb -2.0727 0.6215 'International Tables Vol C Tables 4.2.6.8 and 6.1.1.4'

loop_
_geom_angle_atom_site_label_1
_geom_angle_atom_site_label_2
_geom_angle_atom_site_label_3
_geom_angle
N1 C1 H1A 109.5
N1 C1 H1B 109.5
H1A C1 H1B 109.5
N1 C1 H1C 109.5
H1A C1 H1C 109.5
H1B C1 H1C 109.5
N1 C2 H2A 109.5
N1 C2 H2B 109.5
H2A C2 H2B 109.5
N1 C2 H2C 109.5
H2A C2 H2C 109.5
H2B C2 H2C 109.5
N1 C3 C4 122.9(19)
N1 C3 H3 118.5
C4 C3 H3 118.5
C3 C4 C5 115.2(18)
C3 C4 H4A 108.5
C5 C4 H4A 108.5
C3 C4 H4B 108.5
C5 C4 H4B 108.5
H4A C4 H4B 107.5
C10 C5 C6 121.2(19)
C10 C5 C4 130.0(19)
C6 C5 C4 108.8(17)
C7 C6 C5 118.1(19)
C7 C6 H6 121.0
C5 C6 H6 121.0
C6 C7 C8 120.7(19)
C6 C7 H7 119.6
C8 C7 H7 119.6
C9 C8 C7 112.5(18)
C9 C8 H8 123.7
C7 C8 H8 123.7
C10 C9 C8 127(2)
C10 C9 H9 116.4
C8 C9 H9 116.4
C9 C10 C5 119(2)
C9 C10 H10 120.3
C5 C10 H10 120.3
N2 C11 H11A 109.5
N2 C11 H11B 109.5
H11A C11 H11B 109.5
N2 C11 H11C 109.5
H11A C11 H11C 109.5
H11B C11 H11C 109.5
N2 C12 H12A 109.5
N2 C12 H12B 109.5
H12A C12 H12B 109.5
N2 C12 H12C 109.5
H12A C12 H12C 109.5
H12B C12 H12C 109.5
N2 C13 C14 123.8(15)
N2 C13 H13 118.1
C14 C13 H13 118.1
C15 C14 C13 114.5(14)
C15 C14 H14A 108.6
C13 C14 H14A 108.6
C15 C14 H14B 108.6
C13 C14 H14B 108.6
H14A C14 H14B 107.6
C16 C15 C20 117.0(15)
C16 C15 C14 118.5(15)
C20 C15 C14 123.8(15)
C15 C16 C17 120.9(16)
C15 C16 H16 119.5
C17 C16 H16 119.5
C18 C17 C16 117.7(15)
C18 C17 H17 121.2
C16 C17 H17 121.2
C17 C18 C19 123.7(16)
C17 C18 H18 118.1
C19 C18 H18 118.1
C20 C19 C18 116.3(16)
C20 C19 H19 121.8
C18 C19 H19 121.8
C19 C20 C15 124.2(16)
C19 C20 H20 117.9
C15 C20 H20 117.9
N3 C21 H21A 109.5
N3 C21 H21B 109.5
H21A C21 H21B 109.5
N3 C21 H21C 109.5
H21A C21 H21C 109.5
H21B C21 H21C 109.5
N3 C22 H22A 109.5
N3 C22 H22B 109.5
H22A C22 H22B 109.5
N3 C22 H22C 109.5
H22A C22 H22C 109.5
H22B C22 H22C 109.5
N3 C23 C24 121.5(17)
N3 C23 H23 119.3
C24 C23 H23 119.3
C23 C24 C25 113.3(15)
C23 C24 H24A 108.9
C25 C24 H24A 108.9
C23 C24 H24B 108.9
C25 C24 H24B 108.9
H24A C24 H24B 107.7
C30 C25 C26 115.0(16)
C30 C25 C24 123.1(16)
C26 C25 C24 121.5(16)
C25 C26 C27 121.3(17)
C25 C26 H26 119.4
C27 C26 H26 119.4
C28 C27 C26 118.7(17)
C28 C27 H27 120.7
C26 C27 H27 120.7
C29 C28 C27 119.9(18)
C29 C28 H28 120.1
C27 C28 H28 120.1
C28 C29 C30 119.0(18)
C28 C29 H29 120.5
C30 C29 H29 120.5
C25 C30 C29 125.6(18)
C25 C30 H30 117.2
C29 C30 H30 117.2
C3 N1 C2 130.9(17)
C3 N1 C1 115.3(17)
C2 N1 C1 113.7(15)
C13 N2 C11 122.5(14)
C13 N2 C12 120.4(14)
C11 N2 C12 117.1(12)
C23 N3 C22 120.4(16)
C23 N3 C21 121.3(15)
C22 N3 C21 118.2(14)
Br4 Nb1 Br3 179.26(11)
Br4 Nb1 Br6 89.88(9)
Br3 Nb1 Br6 89.69(9)
Br4 Nb1 Br5 90.29(9)
Br3 Nb1 Br5 89.11(9)
Br6 Nb1 Br5 89.93(8)
Br4 Nb1 Br1 90.07(9)
Br3 Nb1 Br1 90.36(9)
Br6 Nb1 Br1 179.70(11)
Br5 Nb1 Br1 90.36(9)
Br4 Nb1 Br2 90.36(9)
Br3 Nb1 Br2 90.24(9)
Br6 Nb1 Br2 90.51(9)
Br5 Nb1 Br2 179.21(11)
Br1 Nb1 Br2 89.20(8)
Br8 Nb2 Br10 89.31(10)
Br8 Nb2 Br7 91.11(7)
Br10 Nb2 Br7 89.24(9)
Br8 Nb2 Br9 88.46(9)
Br10 Nb2 Br9 177.45(10)
Br7 Nb2 Br9 89.59(9)
Br8 Nb2 Br11 89.98(7)
Br10 Nb2 Br11 90.27(9)
Br7 Nb2 Br11 178.80(9)
Br9 Nb2 Br11 90.94(8)
Br8 Nb2 Br12 177.95(9)
Br10 Nb2 Br12 91.51(10)
Br7 Nb2 Br12 90.78(7)
Br9 Nb2 Br12 90.76(9)
Br11 Nb2 Br12 88.14(7)
Br14 Nb3 Br17 89.73(11)
Br14 Nb3 Br18 179.04(12)
Br17 Nb3 Br18 90.99(11)
Br14 Nb3 Br16 90.73(9)
Br17 Nb3 Br16 89.70(9)
Br18 Nb3 Br16 89.91(9)
Br14 Nb3 Br13 89.32(9)
Br17 Nb3 Br13 90.14(10)
Br18 Nb3 Br13 90.04(10)
Br16 Nb3 Br13 179.84(14)
Br14 Nb3 Br15 90.20(10)
Br17 Nb3 Br15 179.53(11)
Br18 Nb3 Br15 89.09(10)
Br16 Nb3 Br15 89.83(9)
Br13 Nb3 Br15 90.32(9)

loop_
_geom_bond_atom_site_label_1
_geom_bond_atom_site_label_2
_geom_bond_distance
Br1 Nb1 2.495(2)
Br2 Nb1 2.500(2)
Br3 Nb1 2.478(3)
Br4 Nb1 2.470(3)
Br5 Nb1 2.492(2)
Br6 Nb1 2.489(2)
Br7 Nb2 2.478(2)
Br8 Nb2 2.475(2)
Br9 Nb2 2.489(3)
Br10 Nb2 2.475(3)
Br11 Nb2 2.496(2)
Br12 Nb2 2.504(2)
Br13 Nb3 2.493(2)
Br14 Nb3 2.482(3)
Br15 Nb3 2.500(3)
Br16 Nb3 2.486(2)
Br17 Nb3 2.484(3)
Br18 Nb3 2.486(3)
C1 N1 1.50(3)
C1 H1A 0.9800
C1 H1B 0.9800
C1 H1C 0.9800
C2 N1 1.49(2)
C2 H2A 0.9800
C2 H2B 0.9800
C2 H2C 0.9800
C3 N1 1.32(2)
C3 C4 1.39(3)
C3 H3 0.9500
C4 C5 1.54(3)
C4 H4A 0.9900
C4 H4B 0.9900
C5 C10 1.36(3)
C5 C6 1.40(3)
C6 C7 1.36(3)
C6 H6 0.9500
C7 C8 1.47(3)
C7 H7 0.9500
C8 C9 1.40(3)
C8 H8 0.9500
C9 C10 1.25(3)
C9 H9 0.9500
C10 H10 0.9500
C11 N2 1.44(2)
C11 H11A 0.9800
C11 H11B 0.9800
C11 H11C 0.9800
C12 N2 1.48(2)
C12 H12A 0.9800
C12 H12B 0.9800
C12 H12C 0.9800
C13 N2 1.296(19)
C13 C14 1.54(2)
C13 H13 0.9500
C14 C15 1.47(2)
C14 H14A 0.9900
C14 H14B 0.9900
C15 C16 1.38(2)
C15 C20 1.43(2)
C16 C17 1.47(2)
C16 H16 0.9500
C17 C18 1.34(2)
C17 H17 0.9500
C18 C19 1.43(2)
C18 H18 0.9500
C19 C20 1.36(2)
C19 H19 0.9500
C20 H20 0.9500
C21 N3 1.50(2)
C21 H21A 0.9800
C21 H21B 0.9800
C21 H21C 0.9800
C22 N3 1.41(2)
C22 H22A 0.9800
C22 H22B 0.9800
C22 H22C 0.9800
C23 N3 1.27(2)
C23 C24 1.47(2)
C23 H23 0.9500
C24 C25 1.58(2)
C24 H24A 0.9900
C24 H24B 0.9900
C25 C30 1.34(2)
C25 C26 1.41(2)
C26 C27 1.41(2)
C26 H26 0.9500
C27 C28 1.39(2)
C27 H27 0.9500
C28 C29 1.35(3)
C28 H28 0.9500
C29 C30 1.36(2)
C29 H29 0.9500
C30 H30 0.9500

loop_
_geom_torsion_atom_site_label_1
_geom_torsion_atom_site_label_2
_geom_torsion_atom_site_label_3
_geom_torsion_atom_site_label_4
_geom_torsion
N1 C3 C4 C5 179.6(19)
C3 C4 C5 C10 -35(3)
C3 C4 C5 C6 146(2)
C10 C5 C6 C7 -6(3)
C4 C5 C6 C7 173.7(18)
C5 C6 C7 C8 4(3)
C6 C7 C8 C9 3(3)
C7 C8 C9 C10 -11(3)
C8 C9 C10 C5 10(3)
C6 C5 C10 C9 -1(3)
C4 C5 C10 C9 180(2)
N2 C13 C14 C15 -179.3(16)
C13 C14 C15 C16 -151.8(16)
C13 C14 C15 C20 39(2)
C20 C15 C16 C17 -3(2)
C14 C15 C16 C17 -173.7(15)
C15 C16 C17 C18 2(3)
C16 C17 C18 C19 0(3)
C17 C18 C19 C20 1(3)
C18 C19 C20 C15 -3(3)
C16 C15 C20 C19 4(3)
C14 C15 C20 C19 173.8(17)
N3 C23 C24 C25 -178.0(17)
C23 C24 C25 C30 146.1(18)
C23 C24 C25 C26 -42(2)
C30 C25 C26 C27 -1(3)
C24 C25 C26 C27 -174.0(15)
C25 C26 C27 C28 0(3)
C26 C27 C28 C29 6(3)
C27 C28 C29 C30 -9(3)
C26 C25 C30 C29 -3(3)
C24 C25 C30 C29 169.6(17)
C28 C29 C30 C25 9(3)
C4 C3 N1 C2 0(3)
C4 C3 N1 C1 179.5(19)
C14 C13 N2 C11 1(3)
C14 C13 N2 C12 178.3(15)
C24 C23 N3 C22 2(3)
C24 C23 N3 C21 -175.1(16)
